data_7027785
loop_
_publ_author_name
'Hibbs, David E.'
'Jones, Cameron'
'Richards, Anne F.'

_publ_section_title
;
 A convenient synthetic route to substituted phosphavinyl Grignard
 reagents: synthesis and characterisation of
 [{RP&#xE006;C(But)MgX(OEt2)}2] (R&#x2005;=&#x2005;cyclohexyl,
 cyclopentyl, ethyl or mesityl; X&#x2005;=&#x2005;Cl or
 Br)&#x200A;&#x2020;
;
_journal_issue 20
_journal_name_full 'Journal of the Chemical Society, Dalton Transactions'
_journal_page_first 3531
_journal_paper_doi 10.1039/a906839b
_journal_year 1999
_chemical_formula_sum 'C30 H60 Cl2 Mg2 O2 P2'
_chemical_formula_weight 634.24
_chemical_name_systematic
; 
 ? 
;
_space_group_IT_number 2
_symmetry_cell_setting triclinic
_symmetry_space_group_name_Hall '-P 1'
_symmetry_space_group_name_H-M 'P -1'
_atom_sites_solution_hydrogens geom
_atom_sites_solution_primary direct
_atom_sites_solution_secondary difmap
_audit_creation_method SHELXL-97
_cell_angle_alpha 72.073(3)
_cell_angle_beta 70.757(3)
_cell_angle_gamma 65.849(3)
_cell_formula_units_Z 2
_cell_length_a 11.6149(5)
_cell_length_b 12.4410(7)
_cell_length_c 15.8853(4)
_cell_measurement_reflns_used 7849
_cell_measurement_temperature 150(2)
_cell_measurement_theta_max 26.29
_cell_measurement_theta_min 3.00
_cell_volume 1937.23(16)
_computing_structure_refinement 'SHELXL-97 (Sheldrick, 1997)'
_computing_structure_solution 'SHELXS-97 (Sheldrick, 1990)'
_diffrn_ambient_temperature 150(2)
_diffrn_measured_fraction_theta_full 0.998
_diffrn_measured_fraction_theta_max 0.998
_diffrn_radiation_monochromator graphite
_diffrn_radiation_source 'fine-focus sealed tube'
_diffrn_radiation_type MoK\a
_diffrn_radiation_wavelength 0.71073
_diffrn_reflns_av_R_equivalents 0.0000
_diffrn_reflns_av_sigmaI/netI 0.0694
_diffrn_reflns_limit_h_max 14
_diffrn_reflns_limit_h_min -13
_diffrn_reflns_limit_k_max 15
_diffrn_reflns_limit_k_min -14
_diffrn_reflns_limit_l_max 19
_diffrn_reflns_limit_l_min 0
_diffrn_reflns_number 7849
_diffrn_reflns_theta_full 26.29
_diffrn_reflns_theta_max 26.29
_diffrn_reflns_theta_min 3.00
_exptl_absorpt_coefficient_mu 0.305
_exptl_absorpt_correction_T_max 0.539
_exptl_absorpt_correction_T_min 0.931
_exptl_absorpt_correction_type difabs
_exptl_crystal_colour colourless
_exptl_crystal_density_diffrn 1.087
_exptl_crystal_density_method 'not measured'
_exptl_crystal_description block
_exptl_crystal_F_000 688
_exptl_crystal_size_max 0.35
_exptl_crystal_size_mid 0.25
_exptl_crystal_size_min 0.25
_refine_diff_density_max 0.473
_refine_diff_density_min -0.409
_refine_diff_density_rms 0.075
_refine_ls_extinction_method none
_refine_ls_goodness_of_fit_ref 0.991
_refine_ls_hydrogen_treatment mixed
_refine_ls_matrix_type full
_refine_ls_number_parameters 353
_refine_ls_number_reflns 7849
_refine_ls_number_restraints 0
_refine_ls_restrained_S_all 0.991
_refine_ls_R_factor_all 0.0995
_refine_ls_R_factor_gt 0.0545
_refine_ls_shift/su_max 0.006
_refine_ls_shift/su_mean 0.000
_refine_ls_structure_factor_coef Fsqd
_refine_ls_weighting_details 'calc w=1/[\s^2^(Fo^2^)+(0.0868P)^2^+0.0000P] where P=(Fo^2^+2Fc^2^)/3'
_refine_ls_weighting_scheme calc
_refine_ls_wR_factor_gt 0.1299
_refine_ls_wR_factor_ref 0.1462
_reflns_number_gt 5206
_reflns_number_total 7849
_reflns_threshold_expression >2sigma(I)
_cod_data_source_file 906839Bsup1.cif
_cod_data_source_block compound1
_cod_original_cell_volume 1937.24(15)
_cod_original_sg_symbol_H-M P-1
_cod_database_code 7027785

loop_
_symmetry_equiv_pos_as_xyz
'x, y, z'
'-x, -y, -z'

loop_
_atom_site_label
_atom_site_type_symbol
_atom_site_fract_x
_atom_site_fract_y
_atom_site_fract_z
_atom_site_U_iso_or_equiv
_atom_site_adp_type
_atom_site_occupancy
_atom_site_symmetry_multiplicity
_atom_site_calc_flag
_atom_site_refinement_flags
P1 P 0.77514(7) 0.08395(7) 0.29649(5) 0.0307(2) Uani 1 1 d .
P2 P 0.81885(7) 0.56046(7) 0.22831(5) 0.02856(19) Uani 1 1 d .
O1 O 0.93394(18) 0.24483(16) 0.03381(13) 0.0265(4) Uani 1 1 d .
O2 O 0.56456(17) 0.72808(18) 0.44421(14) 0.0302(5) Uani 1 1 d .
Mg1 Mg 0.95510(8) 0.07100(8) 0.08713(6) 0.0220(2) Uani 1 1 d .
Mg2 Mg 0.61550(8) 0.55720(9) 0.43054(6) 0.0250(2) Uani 1 1 d .
Cl1 Cl 0.84043(6) 0.02499(6) 0.00963(5) 0.02721(18) Uani 1 1 d .
Cl2 Cl 0.42644(7) 0.54303(7) 0.41173(5) 0.03262(19) Uani 1 1 d .
C1 C 0.9231(3) 0.0320(2) 0.23072(19) 0.0248(6) Uani 1 1 d .
C2 C 1.0365(3) -0.0445(3) 0.2774(2) 0.0317(7) Uani 1 1 d .
C3 C 1.0904(3) -0.1713(3) 0.2562(3) 0.0485(9) Uani 1 1 d .
H3A H 1.1190 -0.1658 0.1915 0.073 Uiso 1 1 calc R
H3B H 1.0236 -0.2066 0.2801 0.073 Uiso 1 1 calc R
H3C H 1.1623 -0.2204 0.2838 0.073 Uiso 1 1 calc R
C4 C 1.0023(3) -0.0567(3) 0.3804(2) 0.0462(9) Uani 1 1 d .
H4A H 1.0793 -0.1023 0.4030 0.069 Uiso 1 1 calc R
H4B H 0.9401 -0.0971 0.4082 0.069 Uiso 1 1 calc R
H4C H 0.9661 0.0218 0.3949 0.069 Uiso 1 1 calc R
C5 C 1.1425(3) 0.0129(3) 0.2359(2) 0.0443(9) Uani 1 1 d .
H5A H 1.1097 0.0917 0.2493 0.066 Uiso 1 1 calc R
H5B H 1.1677 0.0188 0.1712 0.066 Uiso 1 1 calc R
H5C H 1.2164 -0.0360 0.2614 0.066 Uiso 1 1 calc R
C6 C 0.6629(3) 0.1740(3) 0.2194(2) 0.0301(7) Uani 1 1 d .
H6 H 0.7138 0.1777 0.1563 0.036 Uiso 1 1 calc R
C7 C 0.5928(3) 0.3012(3) 0.2366(3) 0.0425(9) Uani 1 1 d .
H7A H 0.6560 0.3404 0.2219 0.051 Uiso 1 1 calc R
H7B H 0.5508 0.2977 0.3007 0.051 Uiso 1 1 calc R
C8 C 0.4912(3) 0.3764(3) 0.1809(3) 0.0502(10) Uani 1 1 d .
H8A H 0.4455 0.4545 0.1977 0.060 Uiso 1 1 calc R
H8B H 0.5340 0.3889 0.1167 0.060 Uiso 1 1 calc R
C9 C 0.3949(3) 0.3151(3) 0.1966(3) 0.0411(8) Uani 1 1 d .
H9A H 0.3451 0.3108 0.2593 0.049 Uiso 1 1 calc R
H9B H 0.3351 0.3619 0.1574 0.049 Uiso 1 1 calc R
C10 C 0.4641(4) 0.1896(3) 0.1771(3) 0.0561(11) Uani 1 1 d .
H10A H 0.5063 0.1946 0.1129 0.067 Uiso 1 1 calc R
H10B H 0.4011 0.1504 0.1909 0.067 Uiso 1 1 calc R
C11 C 0.5652(3) 0.1146(3) 0.2332(3) 0.0428(9) Uani 1 1 d .
H11A H 0.5216 0.1019 0.2971 0.051 Uiso 1 1 calc R
H11B H 0.6109 0.0365 0.2163 0.051 Uiso 1 1 calc R
C12 C 0.7989(2) 0.5009(2) 0.33935(19) 0.0236(6) Uani 1 1 d .
C13 C 0.9153(3) 0.4031(3) 0.3732(2) 0.0293(7) Uani 1 1 d .
C14 C 1.0435(3) 0.3745(4) 0.3012(3) 0.0628(12) Uani 1 1 d .
H14A H 1.0329 0.3499 0.2534 0.094 Uiso 1 1 calc R
H14B H 1.1098 0.3109 0.3287 0.094 Uiso 1 1 calc R
H14C H 1.0680 0.4450 0.2764 0.094 Uiso 1 1 calc R
C15 C 0.8834(3) 0.2860(3) 0.4119(3) 0.0469(9) Uani 1 1 d .
H15A H 0.9566 0.2221 0.4316 0.070 Uiso 1 1 calc R
H15B H 0.8645 0.2657 0.3655 0.070 Uiso 1 1 calc R
H15C H 0.8095 0.2973 0.4626 0.070 Uiso 1 1 calc R
C16 C 0.9336(4) 0.4382(4) 0.4500(3) 0.0605(11) Uani 1 1 d .
H16A H 1.0034 0.3750 0.4742 0.091 Uiso 1 1 calc R
H16B H 0.8551 0.4508 0.4971 0.091 Uiso 1 1 calc R
H16C H 0.9538 0.5110 0.4272 0.091 Uiso 1 1 calc R
C17 C 0.6593(3) 0.6730(2) 0.20984(19) 0.0271(6) Uani 1 1 d .
H17 H 0.5980 0.6811 0.2691 0.033 Uiso 1 1 calc R
C18 C 0.6738(3) 0.7954(2) 0.1608(2) 0.0281(6) Uani 1 1 d .
H18A H 0.6984 0.8247 0.1998 0.034 Uiso 1 1 calc R
H18B H 0.7429 0.7856 0.1060 0.034 Uiso 1 1 calc R
C19 C 0.5497(3) 0.8879(3) 0.1353(2) 0.0368(7) Uani 1 1 d .
H19A H 0.5657 0.9616 0.1006 0.044 Uiso 1 1 calc R
H19B H 0.4837 0.9058 0.1904 0.044 Uiso 1 1 calc R
C20 C 0.5001(3) 0.8439(3) 0.0795(2) 0.0417(8) Uani 1 1 d .
H20A H 0.4177 0.9027 0.0685 0.050 Uiso 1 1 calc R
H20B H 0.5612 0.8353 0.0211 0.050 Uiso 1 1 calc R
C21 C 0.4829(3) 0.7238(3) 0.1293(3) 0.0494(9) Uani 1 1 d .
H21A H 0.4143 0.7348 0.1842 0.059 Uiso 1 1 calc R
H21B H 0.4569 0.6947 0.0908 0.059 Uiso 1 1 calc R
C22 C 0.6072(3) 0.6311(3) 0.1541(3) 0.0419(8) Uani 1 1 d .
H22A H 0.6726 0.6134 0.0988 0.050 Uiso 1 1 calc R
H22B H 0.5911 0.5574 0.1886 0.050 Uiso 1 1 calc R
C23 C 0.7848(3) 0.3658(3) -0.0658(3) 0.0544(10) Uani 1 1 d .
H23A H 0.7812 0.3957 -0.1285 0.082 Uiso 1 1 calc R
H23B H 0.7483 0.4319 -0.0349 0.082 Uiso 1 1 calc R
H23C H 0.7362 0.3122 -0.0378 0.082 Uiso 1 1 calc R
C24 C 0.9227(3) 0.2999(3) -0.0596(2) 0.0340(7) Uani 1 1 d .
H24A H 0.9616 0.2379 -0.0955 0.041 Uiso 1 1 calc R
H24B H 0.9704 0.3554 -0.0850 0.041 Uiso 1 1 calc R
C25 C 0.9365(3) 0.3248(3) 0.0827(2) 0.0326(7) Uani 1 1 d .
H25A H 0.9133 0.2941 0.1476 0.039 Uiso 1 1 calc R
H25B H 0.8724 0.4035 0.0688 0.039 Uiso 1 1 calc R
C26 C 1.0684(3) 0.3368(3) 0.0579(2) 0.0412(8) Uani 1 1 d .
H26A H 1.0665 0.3898 0.0917 0.062 Uiso 1 1 calc R
H26B H 1.0907 0.3691 -0.0061 0.062 Uiso 1 1 calc R
H26C H 1.1319 0.2592 0.0722 0.062 Uiso 1 1 calc R
C27 C 0.7026(4) 0.7809(4) 0.5000(3) 0.0657(12) Uani 1 1 d .
H27A H 0.7713 0.8135 0.4803 0.099 Uiso 1 1 calc R
H27B H 0.7334 0.6985 0.5303 0.099 Uiso 1 1 calc R
H27C H 0.6311 0.8262 0.5412 0.099 Uiso 1 1 calc R
C28 C 0.6589(3) 0.7881(3) 0.4193(2) 0.0376(8) Uani 1 1 d .
H28A H 0.6205 0.8718 0.3921 0.045 Uiso 1 1 calc R
H28B H 0.7334 0.7511 0.3743 0.045 Uiso 1 1 calc R
C29 C 0.4351(3) 0.7975(3) 0.4878(2) 0.0381(8) Uani 1 1 d .
H29A H 0.4418 0.8430 0.5248 0.046 Uiso 1 1 calc R
H29B H 0.3903 0.7429 0.5279 0.046 Uiso 1 1 calc R
C30 C 0.3579(3) 0.8816(4) 0.4209(3) 0.0560(10) Uani 1 1 d .
H30A H 0.2726 0.9241 0.4526 0.084 Uiso 1 1 calc R
H30B H 0.3513 0.8370 0.3840 0.084 Uiso 1 1 calc R
H30C H 0.3999 0.9380 0.3828 0.084 Uiso 1 1 calc R

loop_
_atom_site_aniso_label
_atom_site_aniso_U_11
_atom_site_aniso_U_22
_atom_site_aniso_U_33
_atom_site_aniso_U_23
_atom_site_aniso_U_13
_atom_site_aniso_U_12
P1 0.0232(4) 0.0368(4) 0.0253(4) -0.0075(3) -0.0030(3) -0.0049(3)
P2 0.0219(4) 0.0292(4) 0.0266(4) -0.0035(3) 0.0008(3) -0.0075(3)
O1 0.0323(11) 0.0235(10) 0.0257(10) -0.0056(8) -0.0054(8) -0.0122(9)
O2 0.0198(10) 0.0342(11) 0.0381(12) -0.0124(9) 0.0026(8) -0.0141(9)
Mg1 0.0194(4) 0.0207(5) 0.0256(5) -0.0058(4) -0.0038(4) -0.0070(4)
Mg2 0.0177(4) 0.0323(5) 0.0256(5) -0.0058(4) 0.0001(4) -0.0133(4)
Cl1 0.0170(3) 0.0332(4) 0.0344(4) -0.0135(3) -0.0027(3) -0.0091(3)
Cl2 0.0258(4) 0.0487(5) 0.0274(4) -0.0023(3) -0.0055(3) -0.0211(3)
C1 0.0225(14) 0.0220(14) 0.0287(15) -0.0065(12) -0.0057(12) -0.0058(11)
C2 0.0252(15) 0.0361(17) 0.0318(17) -0.0056(14) -0.0089(13) -0.0078(13)
C3 0.043(2) 0.0314(18) 0.062(2) -0.0063(17) -0.0233(18) 0.0027(15)
C4 0.0397(19) 0.059(2) 0.0364(19) 0.0022(17) -0.0151(16) -0.0174(17)
C5 0.0289(17) 0.064(2) 0.040(2) -0.0035(17) -0.0116(15) -0.0182(16)
C6 0.0207(14) 0.0324(16) 0.0283(16) -0.0083(13) -0.0015(12) -0.0022(12)
C7 0.0269(16) 0.0294(17) 0.076(3) -0.0099(17) -0.0154(16) -0.0120(13)
C8 0.0309(17) 0.0272(17) 0.090(3) -0.0003(18) -0.0216(18) -0.0100(14)
C9 0.0233(15) 0.0311(17) 0.066(2) -0.0059(16) -0.0137(15) -0.0066(13)
C10 0.052(2) 0.037(2) 0.093(3) -0.015(2) -0.044(2) -0.0066(17)
C11 0.047(2) 0.0241(16) 0.068(2) -0.0100(16) -0.0331(18) -0.0078(14)
C12 0.0201(13) 0.0253(14) 0.0289(15) -0.0061(12) -0.0033(11) -0.0127(11)
C13 0.0167(13) 0.0370(17) 0.0318(16) -0.0066(13) -0.0054(12) -0.0075(12)
C14 0.0236(17) 0.078(3) 0.056(2) -0.004(2) 0.0011(16) -0.0025(18)
C15 0.0408(19) 0.0391(19) 0.057(2) 0.0031(17) -0.0254(17) -0.0081(15)
C16 0.040(2) 0.080(3) 0.078(3) -0.032(2) -0.034(2) -0.0077(19)
C17 0.0244(14) 0.0290(15) 0.0245(15) -0.0016(12) -0.0023(12) -0.0111(12)
C18 0.0341(16) 0.0261(15) 0.0281(16) -0.0050(12) -0.0081(13) -0.0137(13)
C19 0.0444(19) 0.0275(16) 0.0357(18) -0.0044(14) -0.0126(15) -0.0084(14)
C20 0.0377(18) 0.0414(19) 0.046(2) -0.0056(16) -0.0207(16) -0.0075(15)
C21 0.0374(19) 0.051(2) 0.071(3) -0.0065(19) -0.0255(18) -0.0202(17)
C22 0.0402(18) 0.0308(17) 0.064(2) -0.0039(16) -0.0182(17) -0.0206(15)
C23 0.049(2) 0.046(2) 0.064(3) 0.0036(19) -0.028(2) -0.0115(18)
C24 0.0398(17) 0.0313(16) 0.0333(17) 0.0003(14) -0.0088(14) -0.0192(14)
C25 0.0357(17) 0.0311(16) 0.0326(17) -0.0134(14) 0.0016(13) -0.0153(14)
C26 0.0416(19) 0.050(2) 0.0421(19) -0.0178(16) 0.0014(15) -0.0274(16)
C27 0.058(3) 0.092(3) 0.074(3) -0.029(3) -0.014(2) -0.045(2)
C28 0.0334(17) 0.0383(18) 0.046(2) -0.0095(15) 0.0001(15) -0.0234(15)
C29 0.0263(15) 0.0456(19) 0.0417(19) -0.0209(16) 0.0023(14) -0.0108(14)
C30 0.0355(19) 0.059(2) 0.066(3) -0.012(2) -0.0179(18) -0.0050(18)

loop_
_atom_type_symbol
_atom_type_description
_atom_type_scat_dispersion_real
_atom_type_scat_dispersion_imag
_atom_type_scat_source
C C 0.0033 0.0016 'International Tables Vol C Tables 4.2.6.8 and 6.1.1.4'
H H 0.0000 0.0000 'International Tables Vol C Tables 4.2.6.8 and 6.1.1.4'
Cl Cl 0.1484 0.1585 'International Tables Vol C Tables 4.2.6.8 and 6.1.1.4'
Mg Mg 0.0486 0.0363 'International Tables Vol C Tables 4.2.6.8 and 6.1.1.4'
O O 0.0106 0.0060 'International Tables Vol C Tables 4.2.6.8 and 6.1.1.4'
P P 0.1023 0.0942 'International Tables Vol C Tables 4.2.6.8 and 6.1.1.4'

loop_
_geom_angle_atom_site_label_1
_geom_angle_atom_site_label_2
_geom_angle_atom_site_label_3
_geom_angle
_geom_angle_site_symmetry_1
_geom_angle_site_symmetry_3
C1 P1 C6 107.11(14) . .
C12 P2 C17 107.34(13) . .
C25 O1 C24 114.0(2) . .
C25 O1 Mg1 123.27(17) . .
C24 O1 Mg1 122.68(17) . .
C29 O2 C28 113.7(2) . .
C29 O2 Mg2 123.69(18) . .
C28 O2 Mg2 122.31(17) . .
O1 Mg1 C1 112.20(10) . .
O1 Mg1 Cl1 104.27(7) . .
C1 Mg1 Cl1 122.81(8) . .
O1 Mg1 Cl1 100.62(7) . 2_755
C1 Mg1 Cl1 122.32(8) . 2_755
Cl1 Mg1 Cl1 90.58(4) . 2_755
O1 Mg1 Mg1 107.82(7) . 2_755
C1 Mg1 Mg1 139.92(9) . 2_755
Cl1 Mg1 Mg1 45.48(3) . 2_755
Cl1 Mg1 Mg1 45.10(3) 2_755 2_755
O2 Mg2 C12 111.93(10) . .
O2 Mg2 Cl2 105.77(7) . .
C12 Mg2 Cl2 121.69(8) . .
O2 Mg2 Cl2 100.71(7) . 2_666
C12 Mg2 Cl2 122.24(9) . 2_666
Cl2 Mg2 Cl2 90.89(4) . 2_666
O2 Mg2 Mg2 109.01(7) . 2_666
C12 Mg2 Mg2 138.99(9) . 2_666
Cl2 Mg2 Mg2 45.74(3) . 2_666
Cl2 Mg2 Mg2 45.16(3) 2_666 2_666
Mg1 Cl1 Mg1 89.42(4) . 2_755
Mg2 Cl2 Mg2 89.11(4) . 2_666
C2 C1 P1 118.1(2) . .
C2 C1 Mg1 120.71(19) . .
P1 C1 Mg1 121.15(15) . .
C4 C2 C5 108.0(3) . .
C4 C2 C3 108.4(3) . .
C5 C2 C3 109.1(3) . .
C4 C2 C1 115.4(2) . .
C5 C2 C1 108.0(2) . .
C3 C2 C1 107.9(2) . .
C11 C6 C7 110.1(2) . .
C11 C6 P1 110.2(2) . .
C7 C6 P1 110.5(2) . .
C6 C7 C8 112.9(3) . .
C9 C8 C7 111.2(3) . .
C10 C9 C8 110.7(3) . .
C9 C10 C11 111.5(3) . .
C6 C11 C10 112.4(3) . .
C13 C12 P2 118.2(2) . .
C13 C12 Mg2 120.98(19) . .
P2 C12 Mg2 120.77(15) . .
C16 C13 C12 108.7(3) . .
C16 C13 C14 109.3(3) . .
C12 C13 C14 115.8(3) . .
C16 C13 C15 108.1(3) . .
C12 C13 C15 107.8(2) . .
C14 C13 C15 106.8(3) . .
C22 C17 C18 110.1(2) . .
C22 C17 P2 109.9(2) . .
C18 C17 P2 110.07(19) . .
C19 C18 C17 112.5(2) . .
C18 C19 C20 112.0(2) . .
C21 C20 C19 110.6(3) . .
C22 C21 C20 111.5(3) . .
C21 C22 C17 112.8(3) . .
O1 C24 C23 112.1(3) . .
O1 C25 C26 111.9(2) . .
O2 C28 C27 111.6(3) . .
O2 C29 C30 112.3(3) . .

loop_
_geom_bond_atom_site_label_1
_geom_bond_atom_site_label_2
_geom_bond_distance
_geom_bond_site_symmetry_2
P1 C1 1.669(3) .
P1 C6 1.862(3) .
P2 C12 1.668(3) .
P2 C17 1.861(3) .
O1 C25 1.452(3) .
O1 C24 1.454(3) .
O1 Mg1 2.007(2) .
O2 C29 1.451(3) .
O2 C28 1.455(3) .
O2 Mg2 2.022(2) .
Mg1 C1 2.118(3) .
Mg1 Cl1 2.3992(11) .
Mg1 Cl1 2.4149(11) 2_755
Mg1 Mg1 3.3869(18) 2_755
Mg2 C12 2.121(3) .
Mg2 Cl2 2.3925(11) .
Mg2 Cl2 2.4166(12) 2_666
Mg2 Mg2 3.3739(17) 2_666
Cl1 Mg1 2.4149(11) 2_755
Cl2 Mg2 2.4166(12) 2_666
C1 C2 1.540(4) .
C2 C4 1.527(4) .
C2 C5 1.534(4) .
C2 C3 1.540(4) .
C6 C11 1.517(4) .
C6 C7 1.519(4) .
C7 C8 1.525(5) .
C8 C9 1.514(4) .
C9 C10 1.512(4) .
C10 C11 1.525(4) .
C12 C13 1.525(4) .
C13 C16 1.516(4) .
C13 C14 1.531(4) .
C13 C15 1.542(4) .
C17 C22 1.522(4) .
C17 C18 1.531(4) .
C18 C19 1.518(4) .
C19 C20 1.520(4) .
C20 C21 1.520(5) .
C21 C22 1.518(4) .
C23 C24 1.492(4) .
C25 C26 1.510(4) .
C27 C28 1.493(5) .
C29 C30 1.486(5) .

loop_
_geom_torsion_atom_site_label_1
_geom_torsion_atom_site_label_2
_geom_torsion_atom_site_label_3
_geom_torsion_atom_site_label_4
_geom_torsion
_geom_torsion_site_symmetry_1
_geom_torsion_site_symmetry_4
C25 O1 Mg1 C1 17.7(2) . .
C24 O1 Mg1 C1 -166.23(19) . .
C25 O1 Mg1 Cl1 152.74(18) . .
C24 O1 Mg1 Cl1 -31.2(2) . .
C25 O1 Mg1 Cl1 -113.93(18) . 2_755
C24 O1 Mg1 Cl1 62.16(19) . 2_755
C25 O1 Mg1 Mg1 -159.97(18) . 2_755
C24 O1 Mg1 Mg1 16.1(2) . 2_755
C29 O2 Mg2 C12 167.7(2) . .
C28 O2 Mg2 C12 -18.9(2) . .
C29 O2 Mg2 Cl2 33.1(2) . .
C28 O2 Mg2 Cl2 -153.5(2) . .
C29 O2 Mg2 Cl2 -60.9(2) . 2_666
C28 O2 Mg2 Cl2 112.5(2) . 2_666
C29 O2 Mg2 Mg2 -14.8(2) . 2_666
C28 O2 Mg2 Mg2 158.6(2) . 2_666
O1 Mg1 Cl1 Mg1 101.11(7) . 2_755
C1 Mg1 Cl1 Mg1 -129.99(10) . 2_755
Cl1 Mg1 Cl1 Mg1 0.0 2_755 2_755
O2 Mg2 Cl2 Mg2 -101.39(8) . 2_666
C12 Mg2 Cl2 Mg2 129.54(11) . 2_666
Cl2 Mg2 Cl2 Mg2 0.0 2_666 2_666
C6 P1 C1 C2 179.0(2) . .
C6 P1 C1 Mg1 -0.5(2) . .
O1 Mg1 C1 C2 -109.9(2) . .
Cl1 Mg1 C1 C2 124.6(2) . .
Cl1 Mg1 C1 C2 9.7(3) 2_755 .
Mg1 Mg1 C1 C2 66.6(3) 2_755 .
O1 Mg1 C1 P1 69.57(18) . .
Cl1 Mg1 C1 P1 -55.87(19) . .
Cl1 Mg1 C1 P1 -170.84(12) 2_755 .
Mg1 Mg1 C1 P1 -113.89(16) 2_755 .
P1 C1 C2 C4 -4.7(4) . .
Mg1 C1 C2 C4 174.8(2) . .
P1 C1 C2 C5 -125.6(2) . .
Mg1 C1 C2 C5 53.9(3) . .
P1 C1 C2 C3 116.6(3) . .
Mg1 C1 C2 C3 -63.8(3) . .
C1 P1 C6 C11 114.8(2) . .
C1 P1 C6 C7 -123.3(2) . .
C11 C6 C7 C8 -53.3(4) . .
P1 C6 C7 C8 -175.3(2) . .
C6 C7 C8 C9 55.0(4) . .
C7 C8 C9 C10 -55.3(4) . .
C8 C9 C10 C11 55.8(5) . .
C7 C6 C11 C10 53.4(4) . .
P1 C6 C11 C10 175.5(3) . .
C9 C10 C11 C6 -55.6(4) . .
C17 P2 C12 C13 178.8(2) . .
C17 P2 C12 Mg2 0.06(19) . .
O2 Mg2 C12 C13 112.7(2) . .
Cl2 Mg2 C12 C13 -121.0(2) . .
Cl2 Mg2 C12 C13 -6.7(2) 2_666 .
Mg2 Mg2 C12 C13 -63.7(3) 2_666 .
O2 Mg2 C12 P2 -68.68(18) . .
Cl2 Mg2 C12 P2 57.67(18) . .
Cl2 Mg2 C12 P2 171.94(11) 2_666 .
Mg2 Mg2 C12 P2 114.98(16) 2_666 .
P2 C12 C13 C16 127.3(3) . .
Mg2 C12 C13 C16 -54.0(3) . .
P2 C12 C13 C14 3.8(4) . .
Mg2 C12 C13 C14 -177.5(2) . .
P2 C12 C13 C15 -115.7(2) . .
Mg2 C12 C13 C15 63.0(3) . .
C12 P2 C17 C22 -113.5(2) . .
C12 P2 C17 C18 125.0(2) . .
C22 C17 C18 C19 53.0(3) . .
P2 C17 C18 C19 174.3(2) . .
C17 C18 C19 C20 -54.7(3) . .
C18 C19 C20 C21 55.0(4) . .
C19 C20 C21 C22 -55.1(4) . .
C20 C21 C22 C17 55.5(4) . .
C18 C17 C22 C21 -53.5(4) . .
P2 C17 C22 C21 -174.9(2) . .
C25 O1 C24 C23 -85.8(3) . .
Mg1 O1 C24 C23 97.8(3) . .
C24 O1 C25 C26 -78.9(3) . .
Mg1 O1 C25 C26 97.4(3) . .
C29 O2 C28 C27 77.3(3) . .
Mg2 O2 C28 C27 -96.7(3) . .
C28 O2 C29 C30 86.7(3) . .
Mg2 O2 C29 C30 -99.4(3) . .
